data_7251118
loop_
_publ_author_name
'Stubbs, Clare L.'
'Bryant, Mathew J.'
'Hatcher, Lauren E.'
'Raithby, Paul R.'

_publ_section_title
;
 Manipulating vapochromic or solvatochromic properties of platinum(ii)
 pincer complexes through ligand modifications
;
_journal_issue 46
_journal_name_full CrystEngComm
_journal_page_first 7498
_journal_page_last 7513
_journal_paper_doi 10.1039/D5CE00747J
_journal_volume 27
_journal_year 2025
_chemical_formula_moiety '2(C20 H16 N2 O4 Pt), 5(H2 O)'
_chemical_formula_sum 'C40 H42 N4 O13 Pt2'
_chemical_formula_weight 1176.95
_space_group_crystal_system triclinic
_space_group_IT_number 2
_space_group_name_Hall '-P 1'
_space_group_name_H-M_alt 'P -1'
_atom_sites_solution_hydrogens mixed
_atom_sites_solution_primary dual
_audit_creation_date 2025-05-27
_audit_creation_method
;
Olex2 1.5
(compiled 2025.05.22 svn.r631f81ec for OlexSys, GUI svn.r7248)
;
_audit_update_record
;
2025-05-30 deposited with the CCDC.	2025-10-27 downloaded from the CCDC.
;
_cell_angle_alpha 73.209(4)
_cell_angle_beta 84.553(3)
_cell_angle_gamma 80.933(3)
_cell_formula_units_Z 2
_cell_length_a 7.08014(16)
_cell_length_b 15.7289(7)
_cell_length_c 18.5245(7)
_cell_measurement_reflns_used 16806
_cell_measurement_temperature 150(2)
_cell_measurement_theta_max 29.336
_cell_measurement_theta_min 3.339
_cell_volume 1947.64(13)
_computing_molecular_graphics 'Olex2 1.5 (Dolomanov et al., 2009)'
_computing_publication_material 'Olex2 1.5 (Dolomanov et al., 2009)'
_computing_structure_refinement 'SHELXL 2019/3 (Sheldrick, 2015)'
_computing_structure_solution 'ShelXT (Sheldrick, 2015)'
_diffrn_ambient_temperature 150.15
_diffrn_measured_fraction_theta_full 0.997
_diffrn_measured_fraction_theta_max 0.836
_diffrn_measurement_device_type 'SuperNova Diffractometer'
_diffrn_measurement_method 'omega scans'
_diffrn_radiation_type MoK\a
_diffrn_radiation_wavelength 0.71073
_diffrn_reflns_av_R_equivalents 0.0451
_diffrn_reflns_av_unetI/netI 0.0845
_diffrn_reflns_Laue_measured_fraction_full 0.997
_diffrn_reflns_Laue_measured_fraction_max 0.836
_diffrn_reflns_limit_h_max 8
_diffrn_reflns_limit_h_min -9
_diffrn_reflns_limit_k_max 20
_diffrn_reflns_limit_k_min -20
_diffrn_reflns_limit_l_max 24
_diffrn_reflns_limit_l_min -24
_diffrn_reflns_number 16806
_diffrn_reflns_point_group_measured_fraction_full 0.997
_diffrn_reflns_point_group_measured_fraction_max 0.836
_diffrn_reflns_theta_full 25.000
_diffrn_reflns_theta_max 29.336
_diffrn_reflns_theta_min 3.339
_exptl_absorpt_coefficient_mu 7.248
_exptl_absorpt_correction_T_max 1.0000
_exptl_absorpt_correction_T_min 0.60359
_exptl_absorpt_correction_type multi-scan
_exptl_absorpt_process_details
;
CrysAlisPro, Agilent Technologies,
Version 1.171.37.34 (release 22-05-2014 CrysAlis171 .NET)
(compiled May 22 2014,16:03:01)
Empirical absorption correction using spherical harmonics,
 implemented in SCALE3 ABSPACK scaling algorithm.
;
_exptl_crystal_colour orange
_exptl_crystal_colour_primary orange
_exptl_crystal_density_diffrn 2.007
_exptl_crystal_description needle
_exptl_crystal_F_000 1140
_exptl_crystal_recrystallization_method 'Re-crystallisation from solvent: water/acetone'
_exptl_crystal_size_max 0.25
_exptl_crystal_size_mid 0.15
_exptl_crystal_size_min 0.1
_refine_diff_density_max 2.695
_refine_diff_density_min -1.272
_refine_diff_density_rms 0.205
_refine_ls_extinction_method none
_refine_ls_goodness_of_fit_ref 1.023
_refine_ls_hydrogen_treatment mixed
_refine_ls_matrix_type full
_refine_ls_number_parameters 566
_refine_ls_number_reflns 8944
_refine_ls_number_restraints 10
_refine_ls_restrained_S_all 1.023
_refine_ls_R_factor_all 0.0687
_refine_ls_R_factor_gt 0.0469
_refine_ls_shift/su_max 0.001
_refine_ls_shift/su_mean 0.000
_refine_ls_structure_factor_coef Fsqd
_refine_ls_weighting_details 'w=1/[\s^2^(Fo^2^)+(0.0177P)^2^] where P=(Fo^2^+2Fc^2^)/3'
_refine_ls_weighting_scheme calc
_refine_ls_wR_factor_gt 0.0707
_refine_ls_wR_factor_ref 0.0778
_reflns_Friedel_coverage 0.000
_reflns_number_gt 6950
_reflns_number_total 8944
_reflns_threshold_expression 'I > 2\s(I)'
_cod_data_source_file d5ce00747j2.cif
_cod_data_source_block s15prr141
_cod_depositor_comments 'Adding full bibliography for 7251116--7251118.cif.'
_cod_original_cell_volume 1947.65(13)
_cod_database_code 7251118
_shelx_shelxl_version_number 2019/3
_shelx_space_group_comment
;
The symmetry employed for this shelxl refinement is uniquely defined
by the following loop, which should always be used as a source of
symmetry information in preference to the above space-group names.
They are only intended as comments.
;
_shelx_estimated_absorpt_t_max 0.531
_shelx_estimated_absorpt_t_min 0.264
_olex2_refinement_description
;
1. Fixed Uiso
 At 1.2 times of:
  All C(H) groups
 At 1.5 times of:
  All C(H,H,H) groups, All Pt(H,H,H,H,H,H,H,H,H,H) groups
2. Restrained distances
 O9-H9A = O9-H9B = O10-H10A = O10-H10B
 0.98 with sigma of 0.02
 O11-H11A = O11-H11B = O12-H12A = O12-H12B
 0.98 with sigma of 0.02
 O13-H13A = O13-H13B
 0.98 with sigma of 0.02
3.a Aromatic/amide H refined with riding coordinates:
 C4(H4), C8(H8), C10(H10), C11(H11), C12(H12), C13(H13), C15(H15), C16(H16),
 C17(H17), C18(H18), C24(H24), C28(H28), C30(H30), C31(H31), C32(H32), C33(H33),
  C35(H35), C36(H36), C37(H37), C38(H38)
3.b Idealised Me refined as rotating group:
 C1(H1A,H1B,H1C), C20(H20A,H20B,H20C), C21(H21A,H21B,H21C), C40(H40A,H40B,H40C)
;
_olex2_exptl_crystal_mounting_method Cryoloop
_olex2_submission_special_instructions 'No special instructions were received'

loop_
_space_group_symop_operation_xyz
'x, y, z'
'-x, -y, -z'

loop_
_atom_site_label
_atom_site_type_symbol
_atom_site_fract_x
_atom_site_fract_y
_atom_site_fract_z
_atom_site_U_iso_or_equiv
_atom_site_adp_type
_atom_site_occupancy
_atom_site_site_symmetry_order
_atom_site_calc_flag
_atom_site_refinement_flags_posn
_atom_site_refinement_flags_adp
_atom_site_refinement_flags_occupancy
_atom_site_disorder_assembly
_atom_site_disorder_group
C1 C 0.2210(11) 0.0003(6) 0.1012(4) 0.041(2) Uani 1 1 d . . . . .
H1A H 0.307601 -0.053146 0.125948 0.062 Uiso 1 1 calc R U . . .
H1B H 0.261348 0.020899 0.047657 0.062 Uiso 1 1 calc R U . . .
H1C H 0.090140 -0.014469 0.105923 0.062 Uiso 1 1 calc R U . . .
C2 C 0.1828(9) 0.0503(5) 0.2112(4) 0.0228(17) Uani 1 1 d . . . . .
C3 C 0.1960(8) 0.1248(5) 0.2437(4) 0.0179(15) Uani 1 1 d . . . . .
C4 C 0.1728(8) 0.1083(4) 0.3217(4) 0.0178(15) Uani 1 1 d . . . . .
H4 H 0.154976 0.050024 0.352478 0.021 Uiso 1 1 calc R U . . .
C5 C 0.1756(8) 0.1776(4) 0.3551(4) 0.0121(14) Uani 1 1 d . . . . .
C6 C 0.2070(8) 0.2619(4) 0.3071(4) 0.0159(15) Uani 1 1 d . . . . .
C7 C 0.2353(8) 0.2782(4) 0.2295(4) 0.0154(15) Uani 1 1 d . . . . .
C8 C 0.2293(8) 0.2104(5) 0.1967(4) 0.0191(15) Uani 1 1 d . . . . .
H8 H 0.247122 0.220814 0.143533 0.023 Uiso 1 1 calc R U . . .
C9 C 0.1483(8) 0.1763(5) 0.4344(4) 0.0175(15) Uani 1 1 d . . . . .
C10 C 0.1173(8) 0.1033(5) 0.4938(4) 0.0192(15) Uani 1 1 d . . . . .
H10 H 0.118049 0.046313 0.485685 0.023 Uiso 1 1 calc R U . . .
C11 C 0.0842(8) 0.1141(5) 0.5671(4) 0.0207(16) Uani 1 1 d . . . . .
H11 H 0.057363 0.064887 0.608742 0.025 Uiso 1 1 calc R U . . .
C12 C 0.0911(9) 0.1969(5) 0.5779(4) 0.0238(17) Uani 1 1 d . . . . .
H12 H 0.069742 0.204947 0.627053 0.029 Uiso 1 1 calc R U . . .
C13 C 0.1291(9) 0.2677(5) 0.5169(4) 0.0233(16) Uani 1 1 d . . . . .
H13 H 0.137665 0.324123 0.524582 0.028 Uiso 1 1 calc R U . . .
C14 C 0.2687(8) 0.3708(5) 0.1922(4) 0.0200(16) Uani 1 1 d . . . . .
C15 C 0.3088(9) 0.4086(5) 0.1155(4) 0.0269(18) Uani 1 1 d . . . . .
H15 H 0.312772 0.374045 0.080824 0.032 Uiso 1 1 calc R U . . .
C16 C 0.3426(9) 0.4964(5) 0.0903(4) 0.0287(19) Uani 1 1 d . . . . .
H16 H 0.371130 0.521936 0.038072 0.034 Uiso 1 1 calc R U . . .
C17 C 0.3356(9) 0.5481(5) 0.1398(4) 0.0300(18) Uani 1 1 d . . . . .
H17 H 0.360942 0.608393 0.122665 0.036 Uiso 1 1 calc R U . . .
C18 C 0.2901(9) 0.5086(5) 0.2156(4) 0.0276(18) Uani 1 1 d . . . . .
H18 H 0.280037 0.543822 0.250041 0.033 Uiso 1 1 calc R U . . .
C19 C 0.3049(11) 0.5009(5) 0.4110(4) 0.0275(17) Uani 1 1 d . . . . .
C20 C 0.2530(12) 0.5797(5) 0.4425(5) 0.043(2) Uani 1 1 d . . . . .
H20A H 0.202042 0.632263 0.402755 0.064 Uiso 1 1 calc R U . . .
H20B H 0.367244 0.592238 0.461464 0.064 Uiso 1 1 calc R U . . .
H20C H 0.155707 0.566180 0.483954 0.064 Uiso 1 1 calc R U . . .
C21 C 0.5817(11) 0.2116(5) 0.6066(4) 0.036(2) Uani 1 1 d . . . . .
H21A H 0.609248 0.262393 0.622463 0.054 Uiso 1 1 calc R U . . .
H21B H 0.664784 0.157227 0.632029 0.054 Uiso 1 1 calc R U . . .
H21C H 0.447367 0.203005 0.619950 0.054 Uiso 1 1 calc R U . . .
C22 C 0.6148(8) 0.1597(5) 0.4984(4) 0.0207(16) Uani 1 1 d . . . . .
C23 C 0.6477(8) 0.1821(5) 0.4143(4) 0.0153(14) Uani 1 1 d . . . . .
C24 C 0.6404(8) 0.1150(4) 0.3799(4) 0.0175(15) Uani 1 1 d . . . . .
H24 H 0.614405 0.057535 0.409866 0.021 Uiso 1 1 calc R U . . .
C25 C 0.6709(8) 0.1312(4) 0.3016(4) 0.0146(14) Uani 1 1 d . . . . .
C26 C 0.7113(8) 0.2175(4) 0.2606(3) 0.0134(14) Uani 1 1 d . . . . .
C27 C 0.7147(8) 0.2850(4) 0.2929(4) 0.0167(15) Uani 1 1 d . . . . .
C28 C 0.6817(8) 0.2710(5) 0.3704(4) 0.0207(16) Uani 1 1 d . . . . .
H28 H 0.681455 0.317779 0.393359 0.025 Uiso 1 1 calc R U . . .
C29 C 0.6706(8) 0.0713(4) 0.2556(4) 0.0169(15) Uani 1 1 d . . . . .
C30 C 0.6293(8) -0.0158(5) 0.2790(4) 0.0209(16) Uani 1 1 d . . . . .
H30 H 0.592730 -0.041097 0.330483 0.025 Uiso 1 1 calc R U . . .
C31 C 0.6399(9) -0.0666(5) 0.2290(4) 0.0260(17) Uani 1 1 d . . . . .
H31 H 0.617824 -0.127439 0.245962 0.031 Uiso 1 1 calc R U . . .
C32 C 0.6832(9) -0.0275(5) 0.1542(4) 0.0240(17) Uani 1 1 d . . . . .
H32 H 0.689113 -0.061015 0.118584 0.029 Uiso 1 1 calc R U . . .
C33 C 0.7181(9) 0.0606(5) 0.1304(4) 0.0229(16) Uani 1 1 d . . . . .
H33 H 0.746553 0.087028 0.078286 0.027 Uiso 1 1 calc R U . . .
C34 C 0.7577(8) 0.3684(4) 0.2370(4) 0.0155(14) Uani 1 1 d . . . . .
C35 C 0.7662(9) 0.4508(4) 0.2507(4) 0.0193(15) Uani 1 1 d . . . . .
H35 H 0.744111 0.456314 0.300610 0.023 Uiso 1 1 calc R U . . .
C36 C 0.8062(9) 0.5240(5) 0.1923(4) 0.0247(17) Uani 1 1 d . . . . .
H36 H 0.810120 0.580114 0.201358 0.030 Uiso 1 1 calc R U . . .
C37 C 0.8407(8) 0.5139(4) 0.1202(4) 0.0208(16) Uani 1 1 d . . . . .
H37 H 0.869065 0.563237 0.078942 0.025 Uiso 1 1 calc R U . . .
C38 C 0.8336(8) 0.4318(5) 0.1087(4) 0.0191(15) Uani 1 1 d . . . . .
H38 H 0.859729 0.425358 0.059206 0.023 Uiso 1 1 calc R U . . .
C39 C 0.9696(9) 0.2617(4) -0.0005(4) 0.0189(15) Uani 1 1 d . . . . .
C40 C 0.9934(10) 0.2338(5) -0.0734(4) 0.035(2) Uani 1 1 d . . . . .
H40A H 1.037449 0.282440 -0.114715 0.052 Uiso 1 1 calc R U . . .
H40B H 0.870166 0.221272 -0.084959 0.052 Uiso 1 1 calc R U . . .
H40C H 1.087762 0.179864 -0.067296 0.052 Uiso 1 1 calc R U . . .
N1 N 0.1542(7) 0.2583(4) 0.4470(3) 0.0151(12) Uani 1 1 d . . . . .
N2 N 0.2601(7) 0.4228(4) 0.2418(3) 0.0211(13) Uani 1 1 d . . . . .
N3 N 0.7129(7) 0.1102(4) 0.1793(3) 0.0175(13) Uani 1 1 d . . . . .
N4 N 0.7917(6) 0.3614(4) 0.1643(3) 0.0168(12) Uani 1 1 d . . . . .
O1 O 0.1359(6) -0.0215(3) 0.2477(3) 0.0260(12) Uani 1 1 d . . . . .
O2 O 0.2267(7) 0.0701(3) 0.1366(3) 0.0305(12) Uani 1 1 d . . . . .
O3 O 0.1693(6) 0.4655(3) 0.4013(3) 0.0245(11) Uani 1 1 d . . . . .
O4 O 0.4781(7) 0.4761(4) 0.3965(3) 0.0413(14) Uani 1 1 d . . . . .
O5 O 0.5926(6) 0.0853(3) 0.5377(2) 0.0249(11) Uani 1 1 d . . . . .
O6 O 0.6167(7) 0.2294(3) 0.5255(3) 0.0276(12) Uani 1 1 d . . . . .
O7 O 0.8072(6) 0.2523(3) 0.0351(2) 0.0223(11) Uani 1 1 d . . . . .
O8 O 1.1008(6) 0.2898(3) 0.0208(3) 0.0267(12) Uani 1 1 d . . . . .
O9 O 0.7933(7) 0.5716(4) 0.3899(3) 0.0373(14) Uani 1 1 d D . . . .
O10 O 0.7886(7) 0.7099(4) 0.2604(3) 0.0402(14) Uani 1 1 d D . . . .
O11 O 0.4611(8) 0.7522(5) 0.1823(3) 0.058(2) Uani 1 1 d D . . . .
O12 O 0.5246(8) 0.7626(5) 0.0325(3) 0.068(2) Uani 1 1 d D . . . .
O13 O 0.1100(7) 0.7962(4) 0.2457(3) 0.0360(14) Uani 1 1 d D . . . .
Pt1 Pt 0.20440(3) 0.35665(2) 0.35135(2) 0.01674(8) Uani 1 1 d . . . . .
Pt2 Pt 0.76229(3) 0.23877(2) 0.15430(2) 0.01488(7) Uani 1 1 d . . . . .
H9A H 0.679(6) 0.542(4) 0.405(3) 0.022 Uiso 1 1 d D U . . .
H9B H 0.913(5) 0.529(3) 0.395(3) 0.022 Uiso 1 1 d D U . . .
H10A H 0.805(8) 0.660(3) 0.305(2) 0.022 Uiso 1 1 d D U . . .
H10B H 0.898(6) 0.742(4) 0.255(4) 0.022 Uiso 1 1 d D U . . .
H11A H 0.573(6) 0.729(4) 0.212(3) 0.022 Uiso 1 1 d D U . . .
H11B H 0.509(8) 0.765(4) 0.1306(15) 0.022 Uiso 1 1 d D U . . .
H12A H 0.417(6) 0.763(4) 0.004(3) 0.022 Uiso 1 1 d D U . . .
H12B H 0.627(6) 0.737(4) 0.003(3) 0.022 Uiso 1 1 d D U . . .
H13A H 0.224(5) 0.789(4) 0.214(3) 0.022 Uiso 1 1 d D U . . .
H13B H 0.108(9) 0.8581(19) 0.248(4) 0.022 Uiso 1 1 d D U . . .

loop_
_atom_site_aniso_label
_atom_site_aniso_U_11
_atom_site_aniso_U_22
_atom_site_aniso_U_33
_atom_site_aniso_U_23
_atom_site_aniso_U_13
_atom_site_aniso_U_12
C1 0.034(5) 0.062(7) 0.038(5) -0.033(5) 0.006(4) -0.005(4)
C2 0.012(3) 0.032(5) 0.028(4) -0.016(4) -0.007(3) 0.005(3)
C3 0.012(3) 0.030(4) 0.015(4) -0.012(3) -0.003(3) 0.000(3)
C4 0.012(3) 0.018(4) 0.022(4) -0.002(3) -0.006(3) 0.001(3)
C5 0.004(3) 0.008(3) 0.023(4) -0.005(3) -0.007(3) 0.005(2)
C6 0.008(3) 0.026(4) 0.018(4) -0.010(3) -0.006(3) -0.004(3)
C7 0.003(3) 0.021(4) 0.021(4) -0.004(3) -0.003(3) 0.000(3)
C8 0.010(3) 0.026(4) 0.019(4) -0.002(3) -0.002(3) -0.005(3)
C9 0.008(3) 0.022(4) 0.019(4) -0.002(3) -0.004(3) 0.003(3)
C10 0.019(3) 0.023(4) 0.020(4) -0.012(3) -0.003(3) -0.003(3)
C11 0.016(3) 0.026(4) 0.019(4) -0.002(3) -0.004(3) -0.003(3)
C12 0.024(4) 0.031(5) 0.013(4) -0.004(3) 0.002(3) -0.001(3)
C13 0.021(4) 0.023(4) 0.026(4) -0.010(3) 0.000(3) 0.001(3)
C14 0.008(3) 0.028(4) 0.025(4) -0.007(3) -0.008(3) 0.000(3)
C15 0.014(4) 0.042(5) 0.021(4) -0.004(4) -0.009(3) 0.001(3)
C16 0.012(3) 0.036(5) 0.028(4) 0.005(4) 0.006(3) -0.005(3)
C17 0.025(4) 0.018(4) 0.041(5) 0.006(4) -0.002(4) -0.011(3)
C18 0.020(4) 0.024(4) 0.041(5) -0.007(4) -0.010(3) -0.007(3)
C19 0.037(5) 0.022(4) 0.020(4) -0.001(3) -0.001(3) -0.003(3)
C20 0.055(6) 0.033(5) 0.045(5) -0.015(4) -0.010(4) -0.005(4)
C21 0.056(5) 0.043(5) 0.013(4) -0.007(4) 0.013(4) -0.028(4)
C22 0.011(3) 0.035(5) 0.017(4) -0.007(3) -0.002(3) -0.007(3)
C23 0.005(3) 0.025(4) 0.016(4) -0.003(3) -0.003(3) -0.004(3)
C24 0.013(3) 0.016(4) 0.020(4) 0.001(3) -0.005(3) -0.003(3)
C25 0.009(3) 0.017(4) 0.016(3) 0.001(3) -0.005(3) -0.003(3)
C26 0.004(3) 0.014(4) 0.017(4) 0.002(3) 0.003(3) -0.001(2)
C27 0.010(3) 0.009(4) 0.029(4) -0.003(3) -0.001(3) -0.002(3)
C28 0.012(3) 0.039(5) 0.017(4) -0.016(3) 0.000(3) -0.007(3)
C29 0.013(3) 0.017(4) 0.021(4) -0.005(3) -0.003(3) -0.003(3)
C30 0.015(3) 0.022(4) 0.024(4) -0.003(3) -0.005(3) -0.002(3)
C31 0.026(4) 0.017(4) 0.034(5) -0.005(3) -0.002(3) -0.004(3)
C32 0.022(4) 0.027(4) 0.029(4) -0.015(4) -0.003(3) -0.005(3)
C33 0.016(4) 0.032(5) 0.019(4) -0.009(3) 0.002(3) 0.000(3)
C34 0.005(3) 0.019(4) 0.020(4) -0.003(3) 0.000(3) -0.001(3)
C35 0.021(4) 0.020(4) 0.018(4) -0.009(3) 0.001(3) 0.000(3)
C36 0.023(4) 0.011(4) 0.040(5) -0.007(3) -0.005(3) -0.001(3)
C37 0.015(3) 0.012(4) 0.030(4) 0.006(3) -0.003(3) -0.005(3)
C38 0.016(3) 0.026(4) 0.015(4) -0.003(3) 0.001(3) -0.006(3)
C39 0.025(4) 0.016(4) 0.011(3) 0.002(3) 0.000(3) 0.000(3)
C40 0.032(4) 0.049(6) 0.028(5) -0.020(4) 0.006(4) -0.008(4)
N1 0.014(3) 0.017(3) 0.015(3) -0.004(2) 0.001(2) -0.005(2)
N2 0.011(3) 0.023(4) 0.026(3) 0.002(3) -0.008(2) -0.006(2)
N3 0.010(3) 0.025(3) 0.018(3) -0.009(3) 0.003(2) 0.000(2)
N4 0.005(3) 0.023(3) 0.021(3) -0.001(3) -0.004(2) -0.004(2)
O1 0.027(3) 0.024(3) 0.033(3) -0.016(3) 0.003(2) -0.009(2)
O2 0.035(3) 0.037(3) 0.024(3) -0.017(3) -0.001(2) -0.004(2)
O3 0.024(3) 0.020(3) 0.032(3) -0.011(2) 0.000(2) -0.002(2)
O4 0.031(3) 0.045(4) 0.056(4) -0.023(3) -0.002(3) -0.010(3)
O5 0.038(3) 0.018(3) 0.016(3) 0.001(2) 0.005(2) -0.010(2)
O6 0.043(3) 0.027(3) 0.018(3) -0.008(2) 0.004(2) -0.019(2)
O7 0.022(3) 0.034(3) 0.012(2) -0.009(2) 0.005(2) -0.006(2)
O8 0.020(3) 0.035(3) 0.025(3) -0.003(2) -0.003(2) -0.012(2)
O9 0.037(3) 0.033(4) 0.040(3) -0.004(3) 0.000(3) -0.009(3)
O10 0.038(3) 0.034(4) 0.047(4) -0.002(3) -0.012(3) -0.011(3)
O11 0.030(3) 0.116(6) 0.040(4) -0.049(4) -0.007(3) 0.011(3)
O12 0.022(3) 0.156(7) 0.037(4) -0.044(4) 0.003(3) -0.013(4)
O13 0.040(3) 0.040(4) 0.036(3) -0.022(3) 0.015(3) -0.016(3)
Pt1 0.01472(14) 0.01543(16) 0.01991(16) -0.00408(12) -0.00147(11) -0.00284(11)
Pt2 0.01234(13) 0.01776(16) 0.01348(14) -0.00231(11) 0.00010(10) -0.00328(10)

loop_
_atom_type_symbol
_atom_type_description
_atom_type_scat_dispersion_real
_atom_type_scat_dispersion_imag
_atom_type_scat_source
C C 0.0033 0.0016 'International Tables Vol C Tables 4.2.6.8 and 6.1.1.4'
H H 0.0000 0.0000 'International Tables Vol C Tables 4.2.6.8 and 6.1.1.4'
N N 0.0061 0.0033 'International Tables Vol C Tables 4.2.6.8 and 6.1.1.4'
O O 0.0106 0.0060 'International Tables Vol C Tables 4.2.6.8 and 6.1.1.4'
Pt Pt -1.7033 8.3905 'International Tables Vol C Tables 4.2.6.8 and 6.1.1.4'

loop_
_geom_angle_atom_site_label_1
_geom_angle_atom_site_label_2
_geom_angle_atom_site_label_3
_geom_angle
_geom_angle_site_symmetry_1
_geom_angle_site_symmetry_3
_geom_angle_publ_flag
H1A C1 H1B 109.5 . . ?
H1A C1 H1C 109.5 . . ?
H1B C1 H1C 109.5 . . ?
O2 C1 H1A 109.5 . . ?
O2 C1 H1B 109.5 . . ?
O2 C1 H1C 109.5 . . ?
O1 C2 C3 124.0(7) . . ?
O1 C2 O2 122.8(7) . . ?
O2 C2 C3 113.2(7) . . ?
C4 C3 C2 117.9(6) . . ?
C4 C3 C8 121.1(6) . . ?
C8 C3 C2 121.1(6) . . ?
C3 C4 H4 119.9 . . ?
C3 C4 C5 120.2(6) . . ?
C5 C4 H4 119.9 . . ?
C4 C5 C6 117.5(6) . . ?
C4 C5 C9 129.5(6) . . ?
C6 C5 C9 113.0(6) . . ?
C5 C6 Pt1 117.8(5) . . ?
C7 C6 C5 122.7(6) . . ?
C7 C6 Pt1 119.5(5) . . ?
C6 C7 C14 112.2(6) . . ?
C8 C7 C6 119.7(6) . . ?
C8 C7 C14 128.1(6) . . ?
C3 C8 H8 120.6 . . ?
C7 C8 C3 118.9(6) . . ?
C7 C8 H8 120.6 . . ?
C10 C9 C5 125.9(6) . . ?
C10 C9 N1 120.2(6) . . ?
N1 C9 C5 113.9(6) . . ?
C9 C10 H10 120.5 . . ?
C9 C10 C11 119.0(6) . . ?
C11 C10 H10 120.5 . . ?
C10 C11 H11 120.3 . . ?
C12 C11 C10 119.4(6) . . ?
C12 C11 H11 120.3 . . ?
C11 C12 H12 120.2 . . ?
C12 H12 O13 157.3(4) . 2_566 yes
C13 C12 C11 119.6(6) . . ?
C13 C12 H12 120.2 . . ?
C12 C13 H13 119.5 . . ?
N1 C13 C12 121.0(7) . . ?
N1 C13 H13 119.5 . . ?
C15 C14 C7 127.2(7) . . ?
N2 C14 C7 113.4(6) . . ?
N2 C14 C15 119.4(7) . . ?
C14 C15 H15 120.2 . . ?
C16 C15 C14 119.5(7) . . ?
C16 C15 H15 120.2 . . ?
C15 C16 H16 119.5 . . ?
C15 C16 C17 121.1(7) . . ?
C17 C16 H16 119.5 . . ?
C16 C17 H17 121.2 . . ?
C16 C17 C18 117.7(7) . . ?
C18 C17 H17 121.2 . . ?
C17 C18 H18 118.8 . . ?
N2 C18 C17 122.4(7) . . ?
N2 C18 H18 118.8 . . ?
O3 C19 C20 115.7(7) . . ?
O3 C19 O4 125.2(7) . . ?
O4 C19 C20 119.1(7) . . ?
C19 C20 H20A 109.5 . . ?
C19 C20 H20B 109.5 . . ?
C19 C20 H20C 109.5 . . ?
H20A C20 H20B 109.5 . . ?
H20A C20 H20C 109.5 . . ?
H20B C20 H20C 109.5 . . ?
H21A C21 H21B 109.5 . . ?
H21A C21 H21C 109.5 . . ?
H21B C21 H21C 109.5 . . ?
O6 C21 H21A 109.5 . . ?
O6 C21 H21B 109.5 . . ?
O6 C21 H21C 109.5 . . ?
O5 C22 C23 123.3(7) . . ?
O5 C22 O6 123.6(6) . . ?
O6 C22 C23 113.1(6) . . ?
C24 C23 C22 117.8(6) . . ?
C24 C23 C28 121.2(6) . . ?
C28 C23 C22 121.0(6) . . ?
C23 C24 H24 119.6 . . ?
C23 C24 C25 120.7(6) . . ?
C25 C24 H24 119.6 . . ?
C24 C25 C26 116.8(6) . . ?
C24 C25 C29 129.3(6) . . ?
C26 C25 C29 114.0(6) . . ?
C25 C26 Pt2 117.0(5) . . ?
C27 C26 C25 123.5(6) . . ?
C27 C26 Pt2 119.5(5) . . ?
C26 C27 C28 120.8(6) . . ?
C26 C27 C34 112.2(6) . . ?
C28 C27 C34 127.0(6) . . ?
C23 C28 H28 121.6 . . ?
C27 C28 C23 116.9(6) . . ?
C27 C28 H28 121.6 . . ?
C30 C29 C25 127.4(6) . . ?
C30 C29 N3 119.3(6) . . ?
N3 C29 C25 113.3(6) . . ?
C29 C30 H30 119.3 . . ?
C31 C30 C29 121.3(7) . . ?
C31 C30 H30 119.3 . . ?
C30 C31 H31 120.7 . . ?
C32 C31 C30 118.5(7) . . ?
C32 C31 H31 120.7 . . ?
C31 C32 H32 119.9 . . ?
C31 C32 C33 120.1(7) . . ?
C33 C32 H32 119.9 . . ?
C32 C33 H33 119.2 . . ?
N3 C33 C32 121.7(6) . . ?
N3 C33 H33 119.2 . . ?
C35 C34 C27 127.0(6) . . ?
N4 C34 C27 114.1(6) . . ?
N4 C34 C35 118.9(6) . . ?
C34 C35 H35 119.7 . . ?
C36 C35 C34 120.6(6) . . ?
C36 C35 H35 119.7 . . ?
C35 C36 H36 120.7 . . ?
C35 C36 C37 118.6(6) . . ?
C37 C36 H36 120.7 . . ?
C36 C37 H37 120.3 . . ?
C38 C37 C36 119.4(6) . . ?
C38 C37 H37 120.3 . . ?
C37 C38 H38 118.7 . . ?
N4 C38 C37 122.5(6) . . ?
N4 C38 H38 118.7 . . ?
O7 C39 C40 114.7(6) . . ?
O8 C39 C40 120.7(6) . . ?
O8 C39 O7 124.6(6) . . ?
C39 C40 H40A 109.5 . . ?
C39 C40 H40B 109.5 . . ?
C39 C40 H40C 109.5 . . ?
H40A C40 H40B 109.5 . . ?
H40A C40 H40C 109.5 . . ?
H40B C40 H40C 109.5 . . ?
C9 N1 Pt1 113.5(4) . . ?
C13 N1 C9 120.7(6) . . ?
C13 N1 Pt1 125.7(5) . . ?
C14 N2 Pt1 114.2(5) . . ?
C18 N2 C14 119.8(6) . . ?
C18 N2 Pt1 125.9(5) . . ?
C29 N3 Pt2 114.3(4) . . ?
C33 N3 C29 119.0(6) . . ?
C33 N3 Pt2 126.7(5) . . ?
C34 N4 Pt2 113.6(4) . . ?
C38 N4 C34 119.9(6) . . ?
C38 N4 Pt2 126.5(5) . . ?
C2 O2 C1 116.5(6) . . ?
C19 O3 Pt1 122.9(5) . . ?
C22 O6 C21 115.2(5) . . ?
C39 O7 Pt2 123.1(4) . . ?
H9A O9 H9B 113(5) . . ?
H10A O10 H10B 107(5) . . ?
H11A O11 H11B 105(5) . . ?
H12A O12 H12B 99(5) . . ?
H13A O13 H13B 101(5) . . ?
C6 Pt1 N1 81.7(2) . . ?
C6 Pt1 N2 80.6(3) . . ?
C30 H30 O5 165.1(4) . 2_656 yes
C33 H33 O7 118.6(5) . . yes
C35 H35 O4 141.5(4) . . yes
C37 H37 O8 170.2(4) . 2_765 yes
C6 Pt1 O3 174.0(2) . . ?
N1 Pt1 O3 97.46(19) . . ?
N2 Pt1 N1 162.3(2) . . ?
N2 Pt1 O3 100.2(2) . . ?
C26 Pt2 N3 81.4(2) . . ?
C26 Pt2 N4 80.6(2) . . ?
C26 Pt2 O7 174.8(2) . . ?
N3 Pt2 N4 162.0(2) . . ?
N3 Pt2 O7 93.60(19) . . ?
N4 Pt2 O7 104.3(2) . . ?
O9 H9A O4 157(5) . . yes
O9 H9B O10 50(3) . . yes
O10 H10B O11 37(3) . . yes
O11 H11A O10 168(6) . . yes
O11 H11B O12 157(6) . . yes
O12 H12 O8 11.10(3) . 2_765 yes
O12 H12A O7 169(6) . 2_665 yes
O13 H13A O11 163(6) . . yes

loop_
_geom_bond_atom_site_label_1
_geom_bond_atom_site_label_2
_geom_bond_distance
_geom_bond_site_symmetry_2
_geom_bond_publ_flag
C1 H1A 0.9800 . ?
C1 H1B 0.9800 . ?
C1 H1C 0.9800 . ?
C1 O2 1.439(8) . ?
C2 C3 1.482(9) . ?
C2 O1 1.216(8) . ?
C2 O2 1.343(8) . ?
C3 C4 1.392(8) . ?
C3 C8 1.417(9) . ?
C4 H4 0.9500 . ?
C4 C5 1.402(8) . ?
C5 C6 1.404(8) . ?
C5 C9 1.459(8) . ?
C6 C7 1.386(8) . ?
C6 Pt1 1.895(6) . ?
C7 C8 1.379(9) . ?
C7 C14 1.466(9) . ?
C8 H8 0.9500 . ?
C9 C10 1.372(9) . ?
C9 N1 1.383(8) . ?
C10 H10 0.9500 . ?
C10 C11 1.410(8) . ?
C11 H11 0.9500 . ?
C11 C12 1.382(9) . ?
C12 H12 0.9500 . ?
C12 C13 1.379(9) . ?
C13 H13 0.9500 . ?
C13 N1 1.336(8) . ?
C14 C15 1.394(9) . ?
C14 N2 1.387(8) . ?
C15 H15 0.9500 . ?
C15 C16 1.375(10) . ?
C16 H16 0.9500 . ?
C16 C17 1.384(10) . ?
C17 H17 0.9500 . ?
C17 C18 1.389(9) . ?
C18 H18 0.9500 . ?
C18 N2 1.341(8) . ?
C19 C20 1.499(10) . ?
C19 O3 1.235(8) . ?
C19 O4 1.254(8) . ?
C20 H20A 0.9800 . ?
C20 H20B 0.9800 . ?
C20 H20C 0.9800 . ?
C21 H21A 0.9800 . ?
C21 H21B 0.9800 . ?
C21 H21C 0.9800 . ?
C21 O6 1.451(7) . ?
C22 C23 1.498(8) . ?
C22 O5 1.212(8) . ?
C22 O6 1.334(8) . ?
C23 C24 1.390(9) . ?
C23 C28 1.445(9) . ?
C24 H24 0.9500 . ?
C24 C25 1.400(8) . ?
C25 C26 1.409(8) . ?
C25 C29 1.441(9) . ?
C26 C27 1.366(9) . ?
C26 Pt2 1.908(6) . ?
C27 C28 1.390(8) . ?
C27 C34 1.472(8) . ?
C28 H28 0.9500 . ?
C29 C30 1.382(9) . ?
C29 N3 1.392(8) . ?
C30 H30 0.9500 . ?
C30 C31 1.378(9) . ?
C31 H31 0.9500 . ?
C31 C32 1.370(9) . ?
C32 H32 0.9500 . ?
C32 C33 1.383(9) . ?
C33 H33 0.9500 . ?
C33 N3 1.350(8) . ?
C34 C35 1.402(9) . ?
C34 N4 1.379(8) . ?
C35 H35 0.9500 . ?
C35 C36 1.378(9) . ?
C36 H36 0.9500 . ?
C36 C37 1.385(9) . ?
C37 H37 0.9500 . ?
C37 C38 1.376(9) . ?
C38 H38 0.9500 . ?
C38 N4 1.327(8) . ?
C39 C40 1.522(9) . ?
C39 O7 1.277(7) . ?
C39 O8 1.231(8) . ?
C40 H40A 0.9800 . ?
C40 H40B 0.9800 . ?
C40 H40C 0.9800 . ?
N1 Pt1 2.033(5) . ?
N2 Pt1 2.028(5) . ?
N3 Pt2 2.020(6) . ?
N4 Pt2 2.034(6) . ?
O3 Pt1 2.141(5) . ?
O7 Pt2 2.154(4) . ?
O9 H9A 0.98(2) . ?
O9 H9B 0.98(2) . ?
O10 H10A 0.96(2) . ?
O10 H10B 0.98(2) . ?
O11 H11A 0.97(2) . ?
O11 H11B 0.96(2) . ?
O12 H12A 0.97(2) . ?
O12 H12B 0.97(2) . ?
O13 H13A 0.96(2) . ?
O13 H13B 0.98(2) . ?

loop_
_geom_contact_atom_site_label_1
_geom_contact_atom_site_label_2
_geom_contact_site_symmetry_2
_geom_contact_distance
_geom_contact_publ_flag
O13 C12 2_566 3.463(8) yes
O5 C30 2_656 3.546(8) yes
O7 C33 . 3.149(9) yes
O4 C35 . 3.307(8) yes
O8 C37 2_765 3.473(8) yes
H35 O4 . 2.510(5) yes
H9A O4 . 1.93(3) yes
H30 O5 2_656 2.620(4) yes
H33 O7 . 2.582(5) yes
H12A O7 2_665 1.88(2) yes
H37 O8 2_765 2.533(5) yes
O4 O9 . 2.855(7) yes
O10 O9 . 2.733(8) yes
O11 O10 . 2.740(7) yes
H9B O10 . 3.26(5) yes
H11A O10 . 1.78(3) yes
O10 O11 . 2.740(7) yes
O12 O11 . 2.730(8) yes
H10B O11 . 3.45(4) yes
H13A O11 . 1.79(3) yes
O7 O12 2_665 2.837(7) yes
O8 O12 2_765 2.824(7) yes
H11B O12 . 1.82(3) yes
H12 O13 2_566 2.567(5) yes
O10 O13 1_655 2.782(7) yes
O11 O13 . 2.722(7) yes

loop_
_geom_torsion_atom_site_label_1
_geom_torsion_atom_site_label_2
_geom_torsion_atom_site_label_3
_geom_torsion_atom_site_label_4
_geom_torsion
_geom_torsion_site_symmetry_1
_geom_torsion_site_symmetry_2
_geom_torsion_site_symmetry_3
_geom_torsion_site_symmetry_4
_geom_torsion_publ_flag
C2 C3 C4 C5 -177.2(5) . . . . ?
C2 C3 C8 C7 178.3(5) . . . . ?
C3 C2 O2 C1 178.8(5) . . . . ?
C3 C4 C5 C6 -1.5(8) . . . . ?
C3 C4 C5 C9 177.8(5) . . . . ?
C4 C3 C8 C7 -1.1(9) . . . . ?
C4 C5 C6 C7 -0.3(8) . . . . ?
C4 C5 C6 Pt1 178.4(4) . . . . ?
C4 C5 C9 C10 1.5(10) . . . . ?
C4 C5 C9 N1 -177.9(5) . . . . ?
C5 C6 C7 C8 1.3(9) . . . . ?
C5 C6 C7 C14 -178.8(5) . . . . ?
C5 C6 Pt1 N1 0.3(4) . . . . ?
C5 C6 Pt1 N2 179.3(5) . . . . ?
C5 C9 C10 C11 -176.9(5) . . . . ?
C5 C9 N1 C13 179.2(5) . . . . ?
C5 C9 N1 Pt1 -1.1(6) . . . . ?
C6 C5 C9 C10 -179.2(6) . . . . ?
C6 C5 C9 N1 1.4(7) . . . . ?
C6 C7 C8 C3 -0.6(8) . . . . ?
C6 C7 C14 C15 177.5(6) . . . . ?
C6 C7 C14 N2 -1.6(7) . . . . ?
C7 C6 Pt1 N1 179.0(5) . . . . ?
C7 C6 Pt1 N2 -2.0(4) . . . . ?
C7 C14 C15 C16 -177.9(6) . . . . ?
C7 C14 N2 C18 179.2(5) . . . . ?
C7 C14 N2 Pt1 0.1(6) . . . . ?
C8 C3 C4 C5 2.2(9) . . . . ?
C8 C7 C14 C15 -2.7(10) . . . . ?
C8 C7 C14 N2 178.3(6) . . . . ?
C9 C5 C6 C7 -179.6(5) . . . . ?
C9 C5 C6 Pt1 -1.0(6) . . . . ?
C9 C10 C11 C12 -2.5(9) . . . . ?
C10 C9 N1 C13 -0.2(9) . . . . ?
C10 C9 N1 Pt1 179.4(4) . . . . ?
C10 C11 C12 C13 0.4(9) . . . . ?
C11 C12 C13 N1 1.9(9) . . . . ?
C12 C13 N1 C9 -2.0(9) . . . . ?
C12 C13 N1 Pt1 178.4(4) . . . . ?
C14 C7 C8 C3 179.6(5) . . . . ?
C14 C15 C16 C17 -0.6(9) . . . . ?
C15 C14 N2 C18 0.1(8) . . . . ?
C15 C14 N2 Pt1 -179.1(4) . . . . ?
C15 C16 C17 C18 -1.1(10) . . . . ?
C16 C17 C18 N2 2.3(10) . . . . ?
C17 C18 N2 C14 -1.8(9) . . . . ?
C17 C18 N2 Pt1 177.2(5) . . . . ?
C20 C19 O3 Pt1 176.6(5) . . . . ?
C22 C23 C24 C25 -179.6(5) . . . . ?
C22 C23 C28 C27 178.7(5) . . . . ?
C23 C22 O6 C21 178.8(5) . . . . ?
C23 C24 C25 C26 0.8(8) . . . . ?
C23 C24 C25 C29 179.6(6) . . . . ?
C24 C23 C28 C27 -2.7(8) . . . . ?
C24 C25 C26 C27 -2.5(8) . . . . ?
C24 C25 C26 Pt2 177.8(4) . . . . ?
C24 C25 C29 C30 3.8(11) . . . . ?
C24 C25 C29 N3 -178.0(5) . . . . ?
C25 C26 C27 C28 1.5(9) . . . . ?
C25 C26 C27 C34 -179.1(5) . . . . ?
C25 C29 C30 C31 -178.1(6) . . . . ?
C25 C29 N3 C33 179.6(5) . . . . ?
C25 C29 N3 Pt2 -0.1(6) . . . . ?
C26 C25 C29 C30 -177.4(6) . . . . ?
C26 C25 C29 N3 0.8(7) . . . . ?
C26 C27 C28 C23 1.1(8) . . . . ?
C26 C27 C34 C35 177.9(6) . . . . ?
C26 C27 C34 N4 -2.0(7) . . . . ?
C27 C34 C35 C36 -179.3(6) . . . . ?
C27 C34 N4 C38 -179.5(5) . . . . ?
C27 C34 N4 Pt2 2.3(6) . . . . ?
C28 C23 C24 C25 1.7(9) . . . . ?
C28 C27 C34 C35 -2.7(10) . . . . ?
C28 C27 C34 N4 177.5(6) . . . . ?
C29 C25 C26 C27 178.6(5) . . . . ?
C29 C25 C26 Pt2 -1.2(7) . . . . ?
C29 C30 C31 C32 -3.3(9) . . . . ?
C30 C29 N3 C33 -2.0(8) . . . . ?
C30 C29 N3 Pt2 178.3(4) . . . . ?
C30 C31 C32 C33 1.1(10) . . . . ?
C31 C32 C33 N3 0.7(10) . . . . ?
C32 C33 N3 C29 -0.2(9) . . . . ?
C32 C33 N3 Pt2 179.5(4) . . . . ?
C34 C27 C28 C23 -178.2(5) . . . . ?
C34 C35 C36 C37 -1.0(9) . . . . ?
C35 C34 N4 C38 0.7(8) . . . . ?
C35 C34 N4 Pt2 -177.5(4) . . . . ?
C35 C36 C37 C38 0.2(9) . . . . ?
C36 C37 C38 N4 1.1(9) . . . . ?
C37 C38 N4 C34 -1.5(9) . . . . ?
C37 C38 N4 Pt2 176.5(4) . . . . ?
C40 C39 O7 Pt2 157.0(4) . . . . ?
N1 C9 C10 C11 2.4(9) . . . . ?
N2 C14 C15 C16 1.1(9) . . . . ?
N3 C29 C30 C31 3.8(9) . . . . ?
N4 C34 C35 C36 0.6(9) . . . . ?
O1 C2 C3 C4 7.0(9) . . . . ?
O1 C2 C3 C8 -172.4(6) . . . . ?
O1 C2 O2 C1 -1.7(9) . . . . ?
O2 C2 C3 C4 -173.5(5) . . . . ?
O2 C2 C3 C8 7.1(8) . . . . ?
O4 C19 O3 Pt1 -3.3(10) . . . . ?
O5 C22 C23 C24 4.0(9) . . . . ?
O5 C22 C23 C28 -177.3(6) . . . . ?
O5 C22 O6 C21 -2.6(9) . . . . ?
O6 C22 C23 C24 -177.3(5) . . . . ?
O6 C22 C23 C28 1.3(8) . . . . ?
O8 C39 O7 Pt2 -22.2(9) . . . . ?
Pt1 C6 C7 C8 -177.3(4) . . . . ?
Pt1 C6 C7 C14 2.5(7) . . . . ?
Pt2 C26 C27 C28 -178.8(4) . . . . ?
Pt2 C26 C27 C34 0.7(7) . . . . ?
